data_4510423
loop_
_publ_author_name
'Adalder, Tapas Kumar'
'Dastidar, Parthasarathi'

_publ_section_title
;
 Crystal Engineering Approach toward Selective Formation of an Asymmetric
 Supramolecular Synthon in Primary Ammonium Monocarboxylate (PAM) Salts
 and Their Gelation Studies
;
_journal_issue 5
_journal_name_full 'Crystal Growth &amp; Design'
_journal_page_first 2254
_journal_paper_doi 10.1021/cg401863s
_journal_volume 14
_journal_year 2014
_chemical_absolute_configuration S
_chemical_formula_moiety 'C8 H4 F O2, C8 H12 N'
_chemical_formula_sum 'C16 H16 F N O2'
_chemical_formula_weight 273.30
_chemical_name_systematic
; 
 ? 
;
_space_group_IT_number 5
_symmetry_cell_setting monoclinic
_symmetry_space_group_name_Hall 'C 2y'
_symmetry_space_group_name_H-M 'C 1 2 1'
_atom_sites_solution_hydrogens geom
_atom_sites_solution_primary direct
_atom_sites_solution_secondary difmap
_audit_creation_method SHELXL-97
_cell_angle_alpha 90.00
_cell_angle_beta 92.303(4)
_cell_angle_gamma 90.00
_cell_formula_units_Z 4
_cell_length_a 20.1528(9)
_cell_length_b 6.3263(3)
_cell_length_c 12.3730(5)
_cell_measurement_temperature 296(2)
_cell_volume 1576.19(12)
_computing_cell_refinement 'BRUKER APEX II'
_computing_data_collection 'BRUKER APEX II'
_computing_data_reduction 'BRUKER APEX II'
_computing_molecular_graphics 'MERCURY 3.1, PLATON'
_computing_publication_material 'MERCURY 3.1, PLATON'
_computing_structure_refinement 'SHELXL-97 (Sheldrick, 1997)'
_computing_structure_solution 'SHELXS-97 (Sheldrick, 1990)'
_diffrn_ambient_temperature 296(2)
_diffrn_measured_fraction_theta_full 1.000
_diffrn_measured_fraction_theta_max 1.000
_diffrn_measurement_device_type 'BRUKER CCD AREA DETECTOR'
_diffrn_measurement_method 'PHI-OMEGA SCAN'
_diffrn_radiation_monochromator graphite
_diffrn_radiation_source 'fine-focus sealed tube'
_diffrn_radiation_type MoK\a
_diffrn_radiation_wavelength 0.71073
_diffrn_reflns_av_R_equivalents 0.0240
_diffrn_reflns_av_sigmaI/netI 0.0153
_diffrn_reflns_limit_h_max 18
_diffrn_reflns_limit_h_min -18
_diffrn_reflns_limit_k_max 5
_diffrn_reflns_limit_k_min -5
_diffrn_reflns_limit_l_max 11
_diffrn_reflns_limit_l_min -11
_diffrn_reflns_number 7174
_diffrn_reflns_theta_full 18.94
_diffrn_reflns_theta_max 18.94
_diffrn_reflns_theta_min 1.65
_exptl_absorpt_coefficient_mu 0.084
_exptl_absorpt_correction_T_max 0.9967
_exptl_absorpt_correction_T_min 0.9633
_exptl_absorpt_correction_type multi-scan
_exptl_absorpt_process_details SADABS
_exptl_crystal_colour COLOURLESS
_exptl_crystal_density_diffrn 1.152
_exptl_crystal_density_method 'not measured'
_exptl_crystal_description NIDDLE
_exptl_crystal_F_000 576
_exptl_crystal_size_max 0.45
_exptl_crystal_size_mid 0.08
_exptl_crystal_size_min 0.04
_refine_diff_density_max 0.203
_refine_diff_density_min -0.158
_refine_diff_density_rms 0.061
_refine_ls_abs_structure_details 'Flack H D (1983), Acta Cryst. A39, 876-881'
_refine_ls_extinction_method none
_refine_ls_goodness_of_fit_ref 1.205
_refine_ls_hydrogen_treatment constr
_refine_ls_matrix_type full
_refine_ls_number_parameters 180
_refine_ls_number_reflns 1266
_refine_ls_number_restraints 6
_refine_ls_restrained_S_all 1.225
_refine_ls_R_factor_all 0.0529
_refine_ls_R_factor_gt 0.0438
_refine_ls_shift/su_max 0.000
_refine_ls_shift/su_mean 0.000
_refine_ls_structure_factor_coef Fsqd
_refine_ls_weighting_details 'calc w=1/[\s^2^(Fo^2^)+(0.1115P)^2^+0.3046P] where P=(Fo^2^+2Fc^2^)/3'
_refine_ls_weighting_scheme calc
_refine_ls_wR_factor_gt 0.1354
_refine_ls_wR_factor_ref 0.1619
_reflns_number_gt 1172
_reflns_number_total 1266
_reflns_threshold_expression >2sigma(I)
_cod_data_source_file cg401863s_si_002.cif
_cod_data_source_block tai855i_4
_cod_depositor_comments
;
The following automatic conversions were performed:

'_symmetry_cell_setting' value 'MONOCLINIC' changed to 'monoclinic'
according to
/usr/data/users/saulius/crontab/automatic-downloads/rss-feeds/ACS/lib/dictionaries/cif_core.dic
dictionary named 'cif_core.dic' version 2.4.2 from
2011-04-26.

'_exptl_absorpt_correction_type' value 'MULTI-SCAN'
changed to 'multi-scan' according to
/usr/data/users/saulius/crontab/automatic-downloads/rss-feeds/ACS/lib/dictionaries/cif_core.dic
dictionary named 'cif_core.dic' version 2.4.2 from 2011-04-26.

Automatic conversion script
Id: cif_fix_values 2281 2013-09-26 08:29:07Z andrius 

 Adding full bibliography for 4510410--4510441.cif.
;
_cod_original_sg_symbol_H-M C2
_cod_database_code 4510423

loop_
_symmetry_equiv_pos_as_xyz
'x, y, z'
'-x, y, -z'
'x+1/2, y+1/2, z'
'-x+1/2, y+1/2, -z'

loop_
_atom_site_label
_atom_site_type_symbol
_atom_site_fract_x
_atom_site_fract_y
_atom_site_fract_z
_atom_site_U_iso_or_equiv
_atom_site_adp_type
_atom_site_occupancy
_atom_site_symmetry_multiplicity
_atom_site_calc_flag
_atom_site_refinement_flags
O1 O 0.28314(18) 0.6644(5) 0.1157(3) 0.0807(12) Uani 1 1 d .
C2 C 0.2865(2) 0.5629(9) 0.1988(4) 0.0694(14) Uani 1 1 d .
O3A O 0.2901(4) 0.3742(14) 0.2085(5) 0.075(2) Uiso 0.54 1 d P
O3B O 0.2589(5) 0.3649(14) 0.1892(6) 0.077(3) Uiso 0.46 1 d P
C4 C 0.3020(3) 0.6700(10) 0.3058(4) 0.0938(19) Uani 1 1 d .
H4A H 0.3237 0.5706 0.3553 0.113 Uiso 1 1 calc R
H4B H 0.3321 0.7871 0.2954 0.113 Uiso 1 1 calc R
C5 C 0.2397(3) 0.7499(9) 0.3534(4) 0.0690(14) Uani 1 1 d U
C6 C 0.2162(3) 0.9503(10) 0.3301(4) 0.0841(16) Uani 1 1 d U
H6 H 0.2406 1.0360 0.2854 0.101 Uiso 1 1 calc R
C7 C 0.1575(4) 1.0311(12) 0.3702(5) 0.108(2) Uani 1 1 d U
C8A C 0.1273(6) 0.937(3) 0.4274(10) 0.056(4) Uiso 0.49 1 d P
C8B C 0.1257(6) 0.832(4) 0.4469(11) 0.063(4) Uiso 0.51 1 d P
F9A F 0.0721(5) 1.0353(19) 0.4656(7) 0.133(3) Uiso 0.49 1 d P
F9B F 0.0684(4) 0.9151(16) 0.4891(6) 0.121(3) Uiso 0.51 1 d P
C10 C 0.1475(5) 0.6920(19) 0.4656(5) 0.114(2) Uani 1 1 d D
C11 C 0.2048(4) 0.6279(10) 0.4198(5) 0.0936(18) Uani 1 1 d D
H11 H 0.2206 0.4927 0.4355 0.112 Uiso 1 1 calc R
C12 C 0.3880(3) 0.2706(11) -0.0483(5) 0.109(2) Uani 1 1 d .
H12A H 0.3778 0.3888 -0.0033 0.164 Uiso 1 1 calc R
H12B H 0.3602 0.2742 -0.1130 0.164 Uiso 1 1 calc R
H12C H 0.4338 0.2777 -0.0670 0.164 Uiso 1 1 calc R
C13 C 0.3759(3) 0.0655(9) 0.0127(4) 0.0800(16) Uani 1 1 d .
H13 H 0.3805 -0.0525 -0.0377 0.096 Uiso 1 1 calc R
N14 N 0.30613(19) 0.0661(7) 0.0498(3) 0.0674(12) Uani 1 1 d .
H14A H 0.2979 -0.0554 0.0830 0.101 Uiso 1 1 calc R
H14B H 0.2781 0.0811 -0.0071 0.101 Uiso 1 1 calc R
H14C H 0.3009 0.1729 0.0955 0.101 Uiso 1 1 calc R
C15 C 0.4231(3) 0.0280(11) 0.1096(5) 0.0837(17) Uani 1 1 d .
C16 C 0.4346(3) 0.1814(12) 0.1874(6) 0.106(2) Uani 1 1 d .
H16 H 0.4142 0.3128 0.1801 0.127 Uiso 1 1 calc R
C17 C 0.4769(4) 0.1397(18) 0.2773(7) 0.135(3) Uani 1 1 d .
H17 H 0.4849 0.2429 0.3297 0.162 Uiso 1 1 calc R
C18 C 0.5064(5) -0.054(3) 0.2873(9) 0.174(4) Uani 1 1 d U
H18 H 0.5344 -0.0824 0.3472 0.208 Uiso 1 1 calc R
C19 C 0.4958(4) -0.2005(16) 0.2134(9) 0.166(4) Uani 1 1 d U
H19 H 0.5164 -0.3315 0.2216 0.200 Uiso 1 1 calc R
C20 C 0.4540(3) -0.1622(13) 0.1228(6) 0.114(2) Uani 1 1 d .
H20 H 0.4473 -0.2674 0.0710 0.137 Uiso 1 1 calc R

loop_
_atom_site_aniso_label
_atom_site_aniso_U_11
_atom_site_aniso_U_22
_atom_site_aniso_U_33
_atom_site_aniso_U_23
_atom_site_aniso_U_13
_atom_site_aniso_U_12
O1 0.118(3) 0.054(2) 0.068(2) 0.007(2) -0.0211(19) -0.0158(18)
C2 0.083(4) 0.053(4) 0.072(4) -0.002(3) -0.002(3) 0.007(3)
C4 0.092(4) 0.115(5) 0.073(4) -0.015(3) -0.020(3) 0.026(3)
C5 0.092(4) 0.067(4) 0.047(3) -0.002(3) -0.013(3) -0.005(3)
C6 0.117(5) 0.076(4) 0.058(3) 0.006(3) -0.007(3) -0.018(4)
C7 0.111(5) 0.126(6) 0.086(4) -0.033(5) -0.020(4) 0.021(4)
C10 0.117(6) 0.131(8) 0.093(5) 0.001(5) -0.011(5) -0.017(6)
C11 0.128(5) 0.081(5) 0.071(4) 0.007(4) -0.012(4) -0.008(5)
C12 0.108(5) 0.111(5) 0.108(5) 0.037(4) 0.009(4) -0.012(4)
C13 0.080(4) 0.081(4) 0.079(3) -0.009(3) 0.000(3) 0.006(3)
N14 0.080(3) 0.054(3) 0.068(2) 0.002(2) -0.012(2) -0.002(2)
C15 0.068(3) 0.088(5) 0.095(4) 0.000(4) -0.005(3) 0.002(3)
C16 0.087(4) 0.109(5) 0.120(5) -0.020(5) -0.012(4) 0.005(4)
C17 0.116(6) 0.168(9) 0.118(6) -0.026(6) -0.036(5) -0.013(6)
C18 0.149(8) 0.176(12) 0.189(10) 0.040(7) -0.084(7) -0.028(9)
C19 0.141(8) 0.115(7) 0.236(11) 0.037(7) -0.091(8) 0.005(6)
C20 0.097(5) 0.099(6) 0.143(6) 0.002(5) -0.031(5) 0.002(4)

loop_
_atom_type_symbol
_atom_type_description
_atom_type_scat_dispersion_real
_atom_type_scat_dispersion_imag
_atom_type_scat_source
C C 0.0033 0.0016 'International Tables Vol C Tables 4.2.6.8 and 6.1.1.4'
H H 0.0000 0.0000 'International Tables Vol C Tables 4.2.6.8 and 6.1.1.4'
N N 0.0061 0.0033 'International Tables Vol C Tables 4.2.6.8 and 6.1.1.4'
O O 0.0106 0.0060 'International Tables Vol C Tables 4.2.6.8 and 6.1.1.4'
F F 0.0171 0.0103 'International Tables Vol C Tables 4.2.6.8 and 6.1.1.4'

loop_
_geom_angle_atom_site_label_1
_geom_angle_atom_site_label_2
_geom_angle_atom_site_label_3
_geom_angle
_geom_angle_site_symmetry_1
_geom_angle_site_symmetry_3
O3A C2 O1 127.7(6) . .
O3A C2 O3B 29.0(4) . 1
O1 C2 O3B 113.6(6) . 1
O3A C2 O3B 29.0(4) . .
O1 C2 O3B 113.6(6) . .
O3B C2 O3B 0.0(11) 1 .
O3A C2 C4 110.5(6) . .
O1 C2 C4 120.6(5) . .
O3B C2 C4 123.7(6) 1 .
O3B C2 C4 123.7(6) . .
O3B O3A O3B 0(2) 1 .
O3B O3A C2 90.0(13) 1 .
O3B O3A C2 90.0(13) . .
O3B O3B O3A 0(10) 1 .
O3B O3B C2 0(10) 1 .
O3A O3B C2 61.0(12) . .
C5 C4 C2 110.5(4) . .
C5 C4 H4A 109.6 . .
C2 C4 H4A 109.6 . .
C5 C4 H4B 109.6 . .
C2 C4 H4B 109.6 . .
H4A C4 H4B 108.1 . .
C11 C5 C6 118.1(5) . .
C11 C5 C4 120.9(6) . .
C6 C5 C4 121.0(6) . .
C5 C6 C7 123.4(6) . .
C5 C6 H6 118.3 . .
C7 C6 H6 118.3 . .
C8A C7 C6 121.3(9) . .
C8A C7 C8B 15.9(9) . .
C6 C7 C8B 105.6(7) . .
C8B C8A C7 138(2) . .
C8B C8A F9A 105(2) . .
C7 C8A F9A 116.4(16) . .
C8B C8A F9B 71(2) . .
C7 C8A F9B 149.7(15) . .
F9A C8A F9B 33.7(6) . .
C8B C8A C10 17.1(14) . .
C7 C8A C10 122.6(10) . .
F9A C8A C10 121.0(16) . .
F9B C8A C10 87.5(13) . .
C8A C8B C10 151(2) . .
C8A C8B F9B 80(2) . .
C10 C8B F9B 127.1(18) . .
C8A C8B F9A 51(2) . .
C10 C8B F9A 154.6(15) . .
F9B C8B F9A 28.6(6) . .
C8A C8B C7 25.8(14) . .
C10 C8B C7 126.9(11) . .
F9B C8B C7 105.5(17) . .
F9A C8B C7 77.0(12) . .
F9B F9A C8A 77.9(13) . .
F9B F9A C8B 54.2(10) . .
C8A F9A C8B 23.7(7) . .
F9A F9B C8B 97.2(15) . .
F9A F9B C8A 68.4(11) . .
C8B F9B C8A 28.8(7) . .
C8B C10 C11 122.0(10) . .
C8B C10 C8A 11.8(9) . .
C11 C10 C8A 111.0(7) . .
C10 C11 C5 123.6(7) . .
C10 C11 H11 118.2 . .
C5 C11 H11 118.2 . .
C13 C12 H12A 109.5 . .
C13 C12 H12B 109.5 . .
H12A C12 H12B 109.5 . .
C13 C12 H12C 109.5 . .
H12A C12 H12C 109.5 . .
H12B C12 H12C 109.5 . .
N14 C13 C15 108.9(4) . .
N14 C13 C12 108.7(4) . .
C15 C13 C12 114.6(5) . .
N14 C13 H13 108.1 . .
C15 C13 H13 108.1 . .
C12 C13 H13 108.1 . .
C13 N14 H14A 109.5 . .
C13 N14 H14B 109.5 . .
H14A N14 H14B 109.5 . .
C13 N14 H14C 109.5 . .
H14A N14 H14C 109.5 . .
H14B N14 H14C 109.5 . .
C20 C15 C16 118.3(6) . .
C20 C15 C13 120.1(6) . .
C16 C15 C13 121.6(6) . .
C15 C16 C17 120.1(7) . .
C15 C16 H16 119.9 . .
C17 C16 H16 119.9 . .
C18 C17 C16 119.4(8) . .
C18 C17 H17 120.3 . .
C16 C17 H17 120.3 . .
C19 C18 C17 120.8(8) . .
C19 C18 H18 119.6 . .
C17 C18 H18 119.6 . .
C18 C19 C20 120.8(8) . .
C18 C19 H19 119.6 . .
C20 C19 H19 119.6 . .
C15 C20 C19 120.6(8) . .
C15 C20 H20 119.7 . .
C19 C20 H20 119.7 . .

loop_
_geom_bond_atom_site_label_1
_geom_bond_atom_site_label_2
_geom_bond_distance
_geom_bond_site_symmetry_2
O1 C2 1.212(6) .
C2 O3A 1.201(9) .
C2 O3B 1.374(11) 1
C2 O3B 1.374(11) .
C2 C4 1.509(7) .
O3A O3B 0.666(9) 1
O3A O3B 0.666(9) .
O3B O3B 0.00(2) 1
C4 C5 1.495(8) .
C4 H4A 0.9700 .
C4 H4B 0.9700 .
C5 C11 1.347(8) .
C5 C6 1.380(8) .
C6 C7 1.398(9) .
C6 H6 0.9300 .
C7 C8A 1.122(15) .
C7 C8B 1.71(2) .
C8A C8B 0.707(17) .
C8A F9A 1.373(13) .
C8A F9B 1.443(17) .
C8A C10 1.668(17) .
C8B C10 1.014(16) .
C8B F9B 1.388(16) .
C8B F9A 1.70(3) .
F9A F9B 0.819(10) .
C10 C11 1.369(10) .
C11 H11 0.9300 .
C12 C13 1.525(8) .
C12 H12A 0.9600 .
C12 H12B 0.9600 .
C12 H12C 0.9600 .
C13 N14 1.497(6) .
C13 C15 1.518(8) .
C13 H13 0.9800 .
N14 H14A 0.8900 .
N14 H14B 0.8900 .
N14 H14C 0.8900 .
C15 C20 1.362(9) .
C15 C16 1.380(8) .
C16 C17 1.399(11) .
C16 H16 0.9300 .
C17 C18 1.365(15) .
C17 H17 0.9300 .
C18 C19 1.314(15) .
C18 H18 0.9300 .
C19 C20 1.396(11) .
C19 H19 0.9300 .
C20 H20 0.9300 .

loop_
_geom_hbond_atom_site_label_D
_geom_hbond_atom_site_label_H
_geom_hbond_atom_site_label_A
_geom_hbond_distance_DH
_geom_hbond_distance_HA
_geom_hbond_distance_DA
_geom_hbond_angle_DHA
_geom_hbond_site_symmetry_A
N14 H14A O1 0.89 1.85 2.714(5) 164.9 1_545
N14 H14B O1 0.89 1.86 2.742(5) 169.0 4_545
N14 H14C O3B 0.89 1.90 2.755(9) 160.0 1
